data_7238297
loop_
_publ_author_name
'Chen, Man-Sheng'
'Su, Zhi'
'Chen, Min'
'Chen, Shui-Sheng'
'Li, Yi-Zhi'
'Sun, Wei-Yin'

_publ_section_title
;
 Three-dimensional lanthanide--silver heterometallic coordination
 polymers: syntheses, structures and properties
;
_journal_issue 10
_journal_name_full CrystEngComm
_journal_page_first 3267
_journal_paper_doi 10.1039/c005207h
_journal_volume 12
_journal_year 2010
_chemical_formula_sum 'C28 H22 Ag Eu N4 O13'
_chemical_formula_weight 882.33
_space_group_IT_number 15
_space_group_name_Hall '-C 2yc'
_space_group_name_H-M_alt 'C 1 2/c 1'
_symmetry_cell_setting monoclinic
_symmetry_space_group_name_Hall '-C 2yc'
_symmetry_space_group_name_H-M 'C 1 2/c 1'
_atom_sites_solution_hydrogens geom
_atom_sites_solution_primary direct
_atom_sites_solution_secondary difmap
_audit_creation_method SHELXL-97
_cell_angle_alpha 90.00
_cell_angle_beta 110.5710(10)
_cell_angle_gamma 90.00
_cell_formula_units_Z 8
_cell_length_a 27.647(3)
_cell_length_b 10.9007(10)
_cell_length_c 20.8067(19)
_cell_measurement_reflns_used 9870
_cell_measurement_temperature 293(2)
_cell_measurement_theta_max 28.20
_cell_measurement_theta_min 2.71
_cell_volume 5870.7(10)
_computing_structure_refinement 'SHELXL-97 (Sheldrick, 1997)'
_computing_structure_solution 'SHELXS-97 (Sheldrick, 1990)'
_diffrn_ambient_temperature 293(2)
_diffrn_measured_fraction_theta_full 0.998
_diffrn_measured_fraction_theta_max 0.998
_diffrn_radiation_monochromator graphite
_diffrn_radiation_source 'fine-focus sealed tube'
_diffrn_radiation_type MoK\a
_diffrn_radiation_wavelength 0.71073
_diffrn_reflns_av_R_equivalents 0.0752
_diffrn_reflns_av_sigmaI/netI 0.0529
_diffrn_reflns_limit_h_max 33
_diffrn_reflns_limit_h_min -30
_diffrn_reflns_limit_k_max 13
_diffrn_reflns_limit_k_min -12
_diffrn_reflns_limit_l_max 19
_diffrn_reflns_limit_l_min -25
_diffrn_reflns_number 14725
_diffrn_reflns_theta_full 25.50
_diffrn_reflns_theta_max 25.50
_diffrn_reflns_theta_min 2.09
_exptl_absorpt_coefficient_mu 2.861
_exptl_absorpt_correction_T_max 0.7629
_exptl_absorpt_correction_T_min 0.5717
_exptl_absorpt_correction_type multi-scan
_exptl_absorpt_process_details 'SADABS; Bruker, 2000'
_exptl_crystal_density_diffrn 1.997
_exptl_crystal_density_method 'not measured'
_exptl_crystal_F_000 3456
_exptl_crystal_size_max 0.22
_exptl_crystal_size_mid 0.14
_exptl_crystal_size_min 0.10
_refine_diff_density_max 3.548
_refine_diff_density_min -1.877
_refine_diff_density_rms 0.199
_refine_ls_extinction_method none
_refine_ls_goodness_of_fit_ref 1.044
_refine_ls_hydrogen_treatment constr
_refine_ls_matrix_type full
_refine_ls_number_parameters 429
_refine_ls_number_reflns 5445
_refine_ls_number_restraints 2
_refine_ls_restrained_S_all 1.044
_refine_ls_R_factor_all 0.0508
_refine_ls_R_factor_gt 0.0475
_refine_ls_shift/su_max 0.027
_refine_ls_shift/su_mean 0.001
_refine_ls_structure_factor_coef Fsqd
_refine_ls_weighting_details 'calc w=1/[\s^2^(Fo^2^)+(0.0849P)^2^+45.7812P] where P=(Fo^2^+2Fc^2^)/3'
_refine_ls_weighting_scheme calc
_refine_ls_wR_factor_gt 0.1357
_refine_ls_wR_factor_ref 0.1380
_reflns_number_gt 4902
_reflns_number_total 5445
_reflns_threshold_expression >2sigma(I)
_cod_data_source_file c005207h.txt
_cod_data_source_block 3
_cod_depositor_comments
;
The following automatic conversions were performed:

data item '_symmetry_cell_setting' value 'Monoclinic' was changed to
'monoclinic' in accordance with the
/home/saulius/struct/COD-crude-data/automatic-downloads/DataCite-retrospective/RSC/depositions/lib/dictionaries/cif_core.dic
dictionary named 'cif_core.dic' version 2.4.2 last updated on
2011-04-26.

Automatic conversion script
Id: cif_fix_values 6909 2019-04-08 15:41:33Z antanas 
;
_cod_original_cell_volume 5870.6(9)
_cod_original_sg_symbol_H-M 'C2/c '
_cod_database_code 7238297

loop_
_symmetry_equiv_pos_as_xyz
'x, y, z'
'-x, y, -z+1/2'
'x+1/2, y+1/2, z'
'-x+1/2, y+1/2, -z+1/2'
'-x, -y, -z'
'x, -y, z-1/2'
'-x+1/2, -y+1/2, -z'
'x+1/2, -y+1/2, z-1/2'

loop_
_atom_site_label
_atom_site_type_symbol
_atom_site_fract_x
_atom_site_fract_y
_atom_site_fract_z
_atom_site_U_iso_or_equiv
_atom_site_adp_type
_atom_site_occupancy
_atom_site_symmetry_multiplicity
_atom_site_calc_flag
_atom_site_refinement_flags
Ag1 Ag 0.48236(2) 1.44818(9) 1.16413(4) 0.0674(3) Uani 1 1 d .
Eu1 Eu 0.051519(10) 0.62607(2) 0.969070(13) 0.01964(13) Uani 1 1 d .
C1 C 0.0959(2) 0.6155(5) 0.8613(3) 0.0254(12) Uani 1 1 d .
C2 C 0.1194(2) 0.5966(6) 0.8067(3) 0.0252(12) Uani 1 1 d .
C3 C 0.1725(2) 0.5908(7) 0.8251(3) 0.0286(13) Uani 1 1 d .
H3 H 0.1936 0.6089 0.8698 0.034 Uiso 1 1 calc R
C4 C 0.1945(2) 0.5579(6) 0.7767(3) 0.0258(12) Uani 1 1 d .
C5 C 0.1632(2) 0.5308(6) 0.7101(3) 0.0235(12) Uani 1 1 d .
H5 H 0.1779 0.5045 0.6785 0.028 Uiso 1 1 calc R
C6 C 0.1101(2) 0.5428(5) 0.6906(3) 0.0214(11) Uani 1 1 d .
C7 C 0.0876(2) 0.5771(6) 0.7386(3) 0.0252(12) Uani 1 1 d .
H7 H 0.0520 0.5868 0.7254 0.030 Uiso 1 1 calc R
C8 C 0.2759(2) 0.4727(7) 0.7752(3) 0.0315(14) Uani 1 1 d .
C9 C 0.3337(2) 0.4951(6) 0.7984(3) 0.0290(13) Uani 1 1 d .
C10 C 0.3547(3) 0.6114(7) 0.8070(4) 0.0390(16) Uani 1 1 d .
H10 H 0.3338 0.6803 0.8018 0.047 Uiso 1 1 calc R
C11 C 0.4076(3) 0.6232(7) 0.8235(4) 0.0449(19) Uani 1 1 d .
H11 H 0.4219 0.7015 0.8296 0.054 Uiso 1 1 calc R
C12 C 0.4181(3) 0.4157(8) 0.8247(4) 0.0445(17) Uani 1 1 d .
H12 H 0.4399 0.3480 0.8318 0.053 Uiso 1 1 calc R
C13 C 0.3659(3) 0.3964(7) 0.8079(4) 0.0388(16) Uani 1 1 d .
H13 H 0.3527 0.3170 0.8031 0.047 Uiso 1 1 calc R
C14 C 0.0780(2) 0.5203(5) 0.6172(3) 0.0230(11) Uani 1 1 d .
C15 C 0.0911(2) 0.8717(5) 0.9918(3) 0.0223(12) Uani 1 1 d .
C16 C 0.1081(2) 1.0017(5) 1.0076(3) 0.0224(11) Uani 1 1 d .
C17 C 0.0700(2) 1.0923(6) 0.9909(3) 0.0235(11) Uani 1 1 d .
H17 H 0.0353 1.0707 0.9749 0.028 Uiso 1 1 calc R
C18 C 0.0845(2) 1.2151(5) 0.9982(3) 0.0225(11) Uani 1 1 d .
C19 C 0.1369(2) 1.2480(5) 1.0244(3) 0.0265(12) Uani 1 1 d .
H19 H 0.1465 1.3302 1.0285 0.032 Uiso 1 1 calc R
C20 C 0.1745(2) 1.1565(6) 1.0443(3) 0.0248(12) Uani 1 1 d .
C21 C 0.1602(2) 1.0330(5) 1.0348(3) 0.0244(12) Uani 1 1 d .
H21 H 0.1853 0.9721 1.0467 0.029 Uiso 1 1 calc R
C22 C 0.2471(2) 1.2884(7) 1.1079(3) 0.0360(15) Uani 1 1 d .
C23 C 0.3038(2) 1.3165(6) 1.1248(3) 0.0304(13) Uani 1 1 d .
C24 C 0.3181(3) 1.4381(7) 1.1321(3) 0.0373(15) Uani 1 1 d .
H24 H 0.2933 1.4988 1.1267 0.045 Uiso 1 1 calc R
C25 C 0.3692(3) 1.4695(7) 1.1476(4) 0.0415(16) Uani 1 1 d .
H25 H 0.3780 1.5521 1.1514 0.050 Uiso 1 1 calc R
C26 C 0.3928(3) 1.2688(8) 1.1521(4) 0.0489(19) Uani 1 1 d .
H26 H 0.4187 1.2101 1.1604 0.059 Uiso 1 1 calc R
C27 C 0.3421(3) 1.2291(7) 1.1350(4) 0.0426(17) Uani 1 1 d .
H27 H 0.3341 1.1459 1.1304 0.051 Uiso 1 1 calc R
C28 C 0.0440(2) 1.3121(6) 0.9724(3) 0.0261(12) Uani 1 1 d .
N1 N 0.4387(2) 0.5274(7) 0.8311(3) 0.0470(16) Uani 1 1 d .
N2 N 0.24913(17) 0.5564(5) 0.7970(2) 0.0304(12) Uani 1 1 d .
H2 H 0.2663 0.6123 0.8249 0.036 Uiso 1 1 calc R
N3 N 0.4062(2) 1.3871(6) 1.1573(3) 0.0415(15) Uani 1 1 d .
N4 N 0.22790(18) 1.1873(5) 1.0702(3) 0.0298(11) Uani 1 1 d .
H4 H 0.2492 1.1386 1.0613 0.036 Uiso 1 1 calc R
O1 O 0.12479(17) 0.6120(4) 0.9235(2) 0.0333(10) Uani 1 1 d .
O2 O 0.04825(17) 0.6309(5) 0.8446(2) 0.0373(12) Uani 1 1 d .
O3 O 0.03435(16) 0.5717(5) 0.5939(2) 0.0348(10) Uani 1 1 d .
O4 O 0.09627(16) 0.4512(4) 0.5830(2) 0.0339(10) Uani 1 1 d .
O5 O 0.25705(18) 0.3848(5) 0.7388(3) 0.0453(13) Uani 1 1 d .
O6 O 0.11617(16) 0.7867(4) 1.0302(2) 0.0294(9) Uani 1 1 d .
O7 O 0.05187(17) 0.8496(4) 0.9401(2) 0.0335(10) Uani 1 1 d .
O8 O -0.00099(15) 1.2879(4) 0.9682(2) 0.0325(10) Uani 1 1 d .
O9 O 0.05839(18) 1.4116(4) 0.9534(3) 0.0363(10) Uani 1 1 d .
O10 O 0.2217(2) 1.3590(7) 1.1283(4) 0.080(3) Uani 1 1 d .
O1W O 0.21743(19) 0.7359(6) 0.1112(3) 0.0539(14) Uani 1 1 d .
H1WA H 0.2236 0.6982 0.1490 0.065 Uiso 1 1 d R
H1WB H 0.1850 0.7448 0.0921 0.065 Uiso 1 1 d R
O2W O 0.2193(2) 0.4901(6) 0.9866(3) 0.0572(15) Uani 1 1 d .
H2WC H 0.2166 0.4575 1.0223 0.069 Uiso 1 1 d R
H2WD H 0.1905 0.5199 0.9609 0.069 Uiso 1 1 d R
O3W O 0.5079(5) 0.1543(15) 0.1932(8) 0.082(5) Uani 0.50 1 d PD
H3WA H 0.4938 0.0925 0.1690 0.098 Uiso 0.50 1 d PRD
H3WB H 0.5037 0.2171 0.1676 0.098 Uiso 0.50 1 d PRD
O4W O 1.0000 0.8275(8) 0.7500 0.063(2) Uani 1 2 d S
H4WB H 0.9799 0.8016 0.7113 0.076 Uiso 0.50 1 d PR
H4WA H 0.9912 0.7967 0.7818 0.076 Uiso 0.50 1 d PR

loop_
_atom_site_aniso_label
_atom_site_aniso_U_11
_atom_site_aniso_U_22
_atom_site_aniso_U_33
_atom_site_aniso_U_23
_atom_site_aniso_U_13
_atom_site_aniso_U_12
Ag1 0.0242(3) 0.1196(7) 0.0627(4) -0.0164(4) 0.0208(3) -0.0207(3)
Eu1 0.01888(19) 0.0210(2) 0.02021(18) 0.00009(9) 0.00831(13) -0.00088(9)
C1 0.022(3) 0.033(3) 0.024(3) -0.006(2) 0.011(2) -0.004(2)
C2 0.022(3) 0.037(3) 0.021(3) -0.004(2) 0.012(2) -0.002(2)
C3 0.022(3) 0.046(4) 0.017(3) -0.005(3) 0.007(2) -0.003(3)
C4 0.014(2) 0.042(4) 0.022(3) 0.000(2) 0.008(2) -0.001(2)
C5 0.017(3) 0.038(3) 0.017(2) 0.000(2) 0.008(2) 0.003(2)
C6 0.019(3) 0.027(3) 0.018(3) -0.002(2) 0.006(2) 0.001(2)
C7 0.016(2) 0.035(3) 0.024(3) -0.002(2) 0.007(2) 0.003(2)
C8 0.022(3) 0.051(4) 0.025(3) 0.005(3) 0.011(2) 0.003(3)
C9 0.018(3) 0.050(4) 0.020(3) -0.003(3) 0.008(2) -0.004(3)
C10 0.026(3) 0.061(5) 0.036(4) -0.008(3) 0.018(3) -0.001(3)
C11 0.028(4) 0.065(6) 0.046(4) -0.014(3) 0.019(3) -0.014(3)
C12 0.029(3) 0.056(5) 0.051(4) 0.004(4) 0.017(3) 0.006(3)
C13 0.025(3) 0.054(4) 0.041(4) 0.002(3) 0.016(3) 0.001(3)
C14 0.017(3) 0.031(3) 0.020(3) 0.004(2) 0.006(2) -0.001(2)
C15 0.021(3) 0.024(3) 0.025(3) 0.001(2) 0.012(2) -0.001(2)
C16 0.027(3) 0.020(3) 0.024(3) -0.001(2) 0.013(2) -0.005(2)
C17 0.022(3) 0.024(3) 0.029(3) -0.004(2) 0.014(2) -0.008(2)
C18 0.020(3) 0.021(3) 0.029(3) -0.002(2) 0.012(2) 0.002(2)
C19 0.027(3) 0.022(3) 0.034(3) -0.001(2) 0.016(2) -0.008(2)
C20 0.021(3) 0.029(3) 0.027(3) -0.003(2) 0.012(2) -0.004(2)
C21 0.024(3) 0.025(3) 0.025(3) -0.001(2) 0.010(2) 0.000(2)
C22 0.026(3) 0.048(4) 0.040(3) -0.014(3) 0.018(3) -0.009(3)
C23 0.025(3) 0.041(4) 0.029(3) -0.009(3) 0.014(2) -0.008(3)
C24 0.031(3) 0.040(4) 0.039(4) -0.005(3) 0.009(3) -0.002(3)
C25 0.037(4) 0.047(4) 0.042(4) -0.002(3) 0.016(3) -0.016(3)
C26 0.027(3) 0.063(5) 0.057(5) -0.010(4) 0.015(3) 0.006(3)
C27 0.034(3) 0.038(4) 0.058(4) -0.011(3) 0.018(3) -0.008(3)
C28 0.029(3) 0.024(3) 0.029(3) -0.009(2) 0.015(2) 0.003(2)
N1 0.021(3) 0.084(5) 0.037(3) -0.006(3) 0.013(2) -0.005(3)
N2 0.014(2) 0.056(4) 0.022(2) -0.007(2) 0.0067(19) -0.005(2)
N3 0.024(3) 0.067(4) 0.036(3) -0.012(3) 0.014(2) -0.016(3)
N4 0.019(2) 0.032(3) 0.039(3) -0.008(2) 0.011(2) -0.005(2)
O1 0.026(2) 0.055(3) 0.022(2) -0.0010(19) 0.0125(18) 0.0002(19)
O2 0.024(2) 0.066(4) 0.024(2) -0.0055(19) 0.0115(18) -0.001(2)
O3 0.024(2) 0.050(3) 0.029(2) 0.007(2) 0.0064(17) 0.001(2)
O4 0.031(2) 0.046(3) 0.023(2) -0.0096(19) 0.0078(17) 0.0011(19)
O5 0.025(2) 0.051(3) 0.055(3) -0.013(2) 0.008(2) -0.002(2)
O6 0.031(2) 0.019(2) 0.032(2) 0.0014(17) 0.0025(17) -0.0029(17)
O7 0.036(2) 0.020(2) 0.032(2) 0.0008(18) -0.0027(19) -0.0043(18)
O8 0.025(2) 0.035(2) 0.041(2) -0.0111(19) 0.0154(18) 0.0014(18)
O9 0.043(3) 0.019(2) 0.052(3) 0.000(2) 0.023(2) 0.0052(19)
O10 0.027(3) 0.103(5) 0.115(6) -0.080(5) 0.032(3) -0.019(3)
O1W 0.035(3) 0.076(4) 0.044(3) 0.004(3) 0.006(2) 0.002(3)
O2W 0.047(3) 0.074(4) 0.047(3) -0.001(3) 0.012(2) 0.015(3)
O3W 0.055(8) 0.093(10) 0.079(10) -0.020(8) 0.002(7) 0.029(7)
O4W 0.079(6) 0.047(5) 0.080(6) 0.000 0.049(5) 0.000

loop_
_atom_type_symbol
_atom_type_description
_atom_type_scat_dispersion_real
_atom_type_scat_dispersion_imag
_atom_type_scat_source
C C 0.0033 0.0016 'International Tables Vol C Tables 4.2.6.8 and 6.1.1.4'
H H 0.0000 0.0000 'International Tables Vol C Tables 4.2.6.8 and 6.1.1.4'
N N 0.0061 0.0033 'International Tables Vol C Tables 4.2.6.8 and 6.1.1.4'
O O 0.0106 0.0060 'International Tables Vol C Tables 4.2.6.8 and 6.1.1.4'
Ag Ag -0.8971 1.1015 'International Tables Vol C Tables 4.2.6.8 and 6.1.1.4'
Eu Eu -0.1578 3.6682 'International Tables Vol C Tables 4.2.6.8 and 6.1.1.4'

loop_
_geom_angle_atom_site_label_1
_geom_angle_atom_site_label_2
_geom_angle_atom_site_label_3
_geom_angle
_geom_angle_site_symmetry_1
_geom_angle_site_symmetry_3
N3 Ag1 N1 169.1(3) . 5_677
N3 Ag1 Ag1 88.97(16) . 2_657
N1 Ag1 Ag1 92.28(16) 5_677 2_657
O3 Eu1 O9 77.83(17) 2_556 1_545
O3 Eu1 O4 121.97(16) 2_556 6_566
O9 Eu1 O4 75.70(16) 1_545 6_566
O3 Eu1 O8 74.67(15) 2_556 5_577
O9 Eu1 O8 123.12(16) 1_545 5_577
O4 Eu1 O8 78.38(15) 6_566 5_577
O3 Eu1 O6 149.34(15) 2_556 .
O9 Eu1 O6 132.80(15) 1_545 .
O4 Eu1 O6 73.53(14) 6_566 .
O8 Eu1 O6 84.20(15) 5_577 .
O3 Eu1 O7 101.51(16) 2_556 .
O9 Eu1 O7 156.05(17) 1_545 .
O4 Eu1 O7 122.15(15) 6_566 .
O8 Eu1 O7 78.73(16) 5_577 .
O6 Eu1 O7 51.82(13) . .
O3 Eu1 O1 124.23(14) 2_556 .
O9 Eu1 O1 77.01(16) 1_545 .
O4 Eu1 O1 98.38(15) 6_566 .
O8 Eu1 O1 157.00(15) 5_577 .
O6 Eu1 O1 73.13(15) . .
O7 Eu1 O1 84.10(16) . .
O3 Eu1 O2 76.80(15) 2_556 .
O9 Eu1 O2 81.80(16) 1_545 .
O4 Eu1 O2 145.73(15) 6_566 .
O8 Eu1 O2 135.89(15) 5_577 .
O6 Eu1 O2 105.35(14) . .
O7 Eu1 O2 74.85(15) . .
O1 Eu1 O2 50.90(14) . .
O3 Eu1 Eu1 51.87(12) 2_556 5_567
O9 Eu1 Eu1 61.56(12) 1_545 5_567
O4 Eu1 Eu1 70.11(10) 6_566 5_567
O8 Eu1 Eu1 62.19(11) 5_577 5_567
O6 Eu1 Eu1 134.24(10) . 5_567
O7 Eu1 Eu1 136.38(11) . 5_567
O1 Eu1 Eu1 138.49(11) . 5_567
O2 Eu1 Eu1 120.36(11) . 5_567
O2 C1 O1 121.0(5) . .
O2 C1 C2 120.0(5) . .
O1 C1 C2 119.1(5) . .
C3 C2 C7 120.2(5) . .
C3 C2 C1 119.6(5) . .
C7 C2 C1 120.0(5) . .
C2 C3 C4 120.2(5) . .
C2 C3 H3 119.9 . .
C4 C3 H3 119.9 . .
C5 C4 C3 120.1(5) . .
C5 C4 N2 121.3(5) . .
C3 C4 N2 118.6(5) . .
C4 C5 C6 119.9(5) . .
C4 C5 H5 120.0 . .
C6 C5 H5 120.0 . .
C5 C6 C7 120.4(5) . .
C5 C6 C14 118.2(5) . .
C7 C6 C14 121.5(5) . .
C2 C7 C6 119.0(5) . .
C2 C7 H7 120.5 . .
C6 C7 H7 120.5 . .
O5 C8 N2 125.1(6) . .
O5 C8 C9 119.8(6) . .
N2 C8 C9 115.1(6) . .
C13 C9 C10 118.9(6) . .
C13 C9 C8 118.6(6) . .
C10 C9 C8 122.4(6) . .
C9 C10 C11 118.4(7) . .
C9 C10 H10 120.8 . .
C11 C10 H10 120.8 . .
N1 C11 C10 122.7(7) . .
N1 C11 H11 118.6 . .
C10 C11 H11 118.6 . .
N1 C12 C13 122.6(7) . .
N1 C12 H12 118.7 . .
C13 C12 H12 118.7 . .
C9 C13 C12 119.2(7) . .
C9 C13 H13 120.4 . .
C12 C13 H13 120.4 . .
O4 C14 O3 124.6(5) . .
O4 C14 C6 117.8(5) . .
O3 C14 C6 117.6(5) . .
O7 C15 O6 121.4(5) . .
O7 C15 C16 118.8(5) . .
O6 C15 C16 119.8(5) . .
C17 C16 C21 120.7(5) . .
C17 C16 C15 117.8(5) . .
C21 C16 C15 121.5(5) . .
C18 C17 C16 119.5(5) . .
C18 C17 H17 120.3 . .
C16 C17 H17 120.3 . .
C17 C18 C19 120.4(5) . .
C17 C18 C28 119.4(5) . .
C19 C18 C28 120.0(5) . .
C20 C19 C18 119.6(5) . .
C20 C19 H19 120.2 . .
C18 C19 H19 120.2 . .
C19 C20 C21 120.1(5) . .
C19 C20 N4 120.7(5) . .
C21 C20 N4 119.1(5) . .
C16 C21 C20 119.7(5) . .
C16 C21 H21 120.2 . .
C20 C21 H21 120.2 . .
O10 C22 N4 124.3(6) . .
O10 C22 C23 118.0(6) . .
N4 C22 C23 117.6(5) . .
C24 C23 C27 118.1(6) . .
C24 C23 C22 117.0(6) . .
C27 C23 C22 124.8(6) . .
C23 C24 C25 119.7(7) . .
C23 C24 H24 120.1 . .
C25 C24 H24 120.1 . .
N3 C25 C24 122.9(7) . .
N3 C25 H25 118.6 . .
C24 C25 H25 118.6 . .
N3 C26 C27 123.3(7) . .
N3 C26 H26 118.4 . .
C27 C26 H26 118.4 . .
C26 C27 C23 118.3(7) . .
C26 C27 H27 120.9 . .
C23 C27 H27 120.9 . .
O8 C28 O9 125.2(6) . .
O8 C28 C18 118.6(6) . .
O9 C28 C18 116.1(5) . .
C11 N1 C12 118.2(6) . .
C11 N1 Ag1 120.6(5) . 5_677
C12 N1 Ag1 120.4(5) . 5_677
C8 N2 C4 124.1(5) . .
C8 N2 H2 118.0 . .
C4 N2 H2 118.0 . .
C25 N3 C26 117.7(6) . .
C25 N3 Ag1 119.0(5) . .
C26 N3 Ag1 122.6(5) . .
C22 N4 C20 123.8(5) . .
C22 N4 H4 118.1 . .
C20 N4 H4 118.1 . .
C1 O1 Eu1 94.7(3) . .
C1 O2 Eu1 93.2(4) . .
C14 O3 Eu1 165.6(4) . 2_556
C14 O4 Eu1 126.7(4) . 6_565
C15 O6 Eu1 93.2(3) . .
C15 O7 Eu1 93.1(3) . .
C28 O8 Eu1 129.4(4) . 5_577
C28 O9 Eu1 138.7(4) . 1_565
H1WA O1W H1WB 108.8 . .
H2WC O2W H2WD 111.1 . .
H3WA O3W H3WB 109.5 . .
H4WB O4W H4WA 109.5 . .

loop_
_geom_bond_atom_site_label_1
_geom_bond_atom_site_label_2
_geom_bond_distance
_geom_bond_site_symmetry_2
Ag1 N3 2.165(5) .
Ag1 N1 2.166(5) 5_677
Ag1 Ag1 3.3573(14) 2_657
Eu1 O3 2.349(4) 2_556
Eu1 O9 2.377(5) 1_545
Eu1 O4 2.408(4) 6_566
Eu1 O8 2.411(4) 5_577
Eu1 O6 2.506(4) .
Eu1 O7 2.511(4) .
Eu1 O1 2.524(4) .
Eu1 O2 2.560(4) .
C1 O2 1.251(7) .
C1 O1 1.260(7) .
C1 C2 1.508(8) .
C2 C3 1.383(8) .
C2 C7 1.396(8) .
C3 C4 1.392(8) .
C3 H3 0.9300 .
C4 C5 1.383(8) .
C4 N2 1.418(7) .
C5 C6 1.387(7) .
C5 H5 0.9300 .
C6 C7 1.401(8) .
C6 C14 1.492(7) .
C7 H7 0.9300 .
C8 O5 1.219(8) .
C8 N2 1.349(8) .
C8 C9 1.518(8) .
C9 C13 1.365(10) .
C9 C10 1.380(10) .
C10 C11 1.386(9) .
C10 H10 0.9300 .
C11 N1 1.327(10) .
C11 H11 0.9300 .
C12 N1 1.330(11) .
C12 C13 1.378(9) .
C12 H12 0.9300 .
C13 H13 0.9300 .
C14 O4 1.257(7) .
C14 O3 1.263(7) .
C15 O7 1.253(7) .
C15 O6 1.261(7) .
C15 C16 1.494(8) .
C16 C17 1.394(8) .
C16 C21 1.393(8) .
C17 C18 1.390(8) .
C17 H17 0.9300 .
C18 C19 1.404(8) .
C18 C28 1.496(8) .
C19 C20 1.394(9) .
C19 H19 0.9300 .
C20 C21 1.398(8) .
C20 N4 1.423(7) .
C21 H21 0.9300 .
C22 O10 1.215(8) .
C22 N4 1.349(8) .
C22 C23 1.512(8) .
C23 C24 1.376(10) .
C23 C27 1.386(10) .
C24 C25 1.378(9) .
C24 H24 0.9300 .
C25 N3 1.322(10) .
C25 H25 0.9300 .
C26 N3 1.336(11) .
C26 C27 1.387(10) .
C26 H26 0.9300 .
C27 H27 0.9300 .
C28 O8 1.245(7) .
C28 O9 1.266(9) .
N1 Ag1 2.166(5) 5_677
N2 H2 0.8600 .
N4 H4 0.8600 .
O3 Eu1 2.349(4) 2_556
O4 Eu1 2.408(4) 6_565
O8 Eu1 2.411(4) 5_577
O9 Eu1 2.377(5) 1_565
O1W H1WA 0.8498 .
O1W H1WB 0.8497 .
O2W H2WC 0.8501 .
O2W H2WD 0.8501 .
O3W H3WA 0.8500 .
O3W H3WB 0.8500 .
O4W H4WB 0.8500 .
O4W H4WA 0.8500 .

loop_
_geom_torsion_atom_site_label_1
_geom_torsion_atom_site_label_2
_geom_torsion_atom_site_label_3
_geom_torsion_atom_site_label_4
_geom_torsion
_geom_torsion_site_symmetry_1
_geom_torsion_site_symmetry_4
O2 C1 C2 C3 174.1(6) . .
O1 C1 C2 C3 -7.8(9) . .
O2 C1 C2 C7 -10.0(9) . .
O1 C1 C2 C7 168.0(6) . .
C7 C2 C3 C4 -4.0(10) . .
C1 C2 C3 C4 171.8(6) . .
C2 C3 C4 C5 -0.1(10) . .
C2 C3 C4 N2 178.2(6) . .
C3 C4 C5 C6 3.5(9) . .
N2 C4 C5 C6 -174.8(6) . .
C4 C5 C6 C7 -2.8(9) . .
C4 C5 C6 C14 176.2(5) . .
C3 C2 C7 C6 4.7(10) . .
C1 C2 C7 C6 -171.1(6) . .
C5 C6 C7 C2 -1.3(9) . .
C14 C6 C7 C2 179.8(6) . .
O5 C8 C9 C13 -31.0(9) . .
N2 C8 C9 C13 149.8(6) . .
O5 C8 C9 C10 145.7(7) . .
N2 C8 C9 C10 -33.4(8) . .
C13 C9 C10 C11 1.3(10) . .
C8 C9 C10 C11 -175.4(6) . .
C9 C10 C11 N1 0.3(11) . .
C10 C9 C13 C12 -1.0(10) . .
C8 C9 C13 C12 175.9(6) . .
N1 C12 C13 C9 -1.1(11) . .
C5 C6 C14 O4 25.4(8) . .
C7 C6 C14 O4 -155.7(6) . .
C5 C6 C14 O3 -154.9(6) . .
C7 C6 C14 O3 24.1(8) . .
O7 C15 C16 C17 32.8(8) . .
O6 C15 C16 C17 -147.3(5) . .
O7 C15 C16 C21 -143.9(6) . .
O6 C15 C16 C21 36.0(8) . .
C21 C16 C17 C18 3.3(8) . .
C15 C16 C17 C18 -173.4(5) . .
C16 C17 C18 C19 -2.1(8) . .
C16 C17 C18 C28 172.7(5) . .
C17 C18 C19 C20 -1.2(8) . .
C28 C18 C19 C20 -176.0(5) . .
C18 C19 C20 C21 3.3(9) . .
C18 C19 C20 N4 179.2(5) . .
C17 C16 C21 C20 -1.2(8) . .
C15 C16 C21 C20 175.4(5) . .
C19 C20 C21 C16 -2.1(8) . .
N4 C20 C21 C16 -178.1(5) . .
O10 C22 C23 C24 -29.5(10) . .
N4 C22 C23 C24 149.4(6) . .
O10 C22 C23 C27 148.7(8) . .
N4 C22 C23 C27 -32.3(10) . .
C27 C23 C24 C25 1.5(10) . .
C22 C23 C24 C25 179.9(6) . .
C23 C24 C25 N3 -1.4(11) . .
N3 C26 C27 C23 -2.0(12) . .
C24 C23 C27 C26 0.1(10) . .
C22 C23 C27 C26 -178.1(7) . .
C17 C18 C28 O8 25.7(8) . .
C19 C18 C28 O8 -159.4(5) . .
C17 C18 C28 O9 -151.1(5) . .
C19 C18 C28 O9 23.7(8) . .
C10 C11 N1 C12 -2.3(11) . .
C10 C11 N1 Ag1 167.2(6) . 5_677
C13 C12 N1 C11 2.7(11) . .
C13 C12 N1 Ag1 -166.9(6) . 5_677
O5 C8 N2 C4 -4.3(10) . .
C9 C8 N2 C4 174.8(5) . .
C5 C4 N2 C8 -39.0(9) . .
C3 C4 N2 C8 142.7(6) . .
C24 C25 N3 C26 -0.5(11) . .
C24 C25 N3 Ag1 169.7(5) . .
C27 C26 N3 C25 2.2(12) . .
C27 C26 N3 Ag1 -167.6(6) . .
N1 Ag1 N3 C25 -167.3(10) 5_677 .
Ag1 Ag1 N3 C25 96.0(5) 2_657 .
N1 Ag1 N3 C26 2.4(16) 5_677 .
Ag1 Ag1 N3 C26 -94.4(6) 2_657 .
O10 C22 N4 C20 5.9(12) . .
C23 C22 N4 C20 -173.0(6) . .
C19 C20 N4 C22 33.5(9) . .
C21 C20 N4 C22 -150.6(6) . .
O2 C1 O1 Eu1 4.4(6) . .
C2 C1 O1 Eu1 -173.7(5) . .
O3 Eu1 O1 C1 22.3(4) 2_556 .
O9 Eu1 O1 C1 87.6(4) 1_545 .
O4 Eu1 O1 C1 160.7(4) 6_566 .
O8 Eu1 O1 C1 -119.3(4) 5_577 .
O6 Eu1 O1 C1 -129.4(4) . .
O7 Eu1 O1 C1 -77.6(4) . .
O2 Eu1 O1 C1 -2.3(3) . .
Eu1 Eu1 O1 C1 91.3(4) 5_567 .
O1 C1 O2 Eu1 -4.3(6) . .
C2 C1 O2 Eu1 173.7(5) . .
O3 Eu1 O2 C1 -156.9(4) 2_556 .
O9 Eu1 O2 C1 -77.5(4) 1_545 .
O4 Eu1 O2 C1 -28.4(5) 6_566 .
O8 Eu1 O2 C1 152.3(3) 5_577 .
O6 Eu1 O2 C1 54.7(4) . .
O7 Eu1 O2 C1 97.1(4) . .
O1 Eu1 O2 C1 2.4(3) . .
Eu1 Eu1 O2 C1 -127.6(3) 5_567 .
O4 C14 O3 Eu1 25(2) . 2_556
C6 C14 O3 Eu1 -155.1(13) . 2_556
O3 C14 O4 Eu1 -8.4(9) . 6_565
C6 C14 O4 Eu1 171.4(4) . 6_565
O7 C15 O6 Eu1 -6.8(6) . .
C16 C15 O6 Eu1 173.3(4) . .
O3 Eu1 O6 C15 -30.4(5) 2_556 .
O9 Eu1 O6 C15 152.6(3) 1_545 .
O4 Eu1 O6 C15 -156.1(4) 6_566 .
O8 Eu1 O6 C15 -76.5(3) 5_577 .
O7 Eu1 O6 C15 3.7(3) . .
O1 Eu1 O6 C15 99.5(4) . .
O2 Eu1 O6 C15 59.6(4) . .
Eu1 Eu1 O6 C15 -117.6(3) 5_567 .
O6 C15 O7 Eu1 6.8(6) . .
C16 C15 O7 Eu1 -173.3(4) . .
O3 Eu1 O7 C15 159.4(3) 2_556 .
O9 Eu1 O7 C15 -114.7(5) 1_545 .
O4 Eu1 O7 C15 19.4(4) 6_566 .
O8 Eu1 O7 C15 87.8(4) 5_577 .
O6 Eu1 O7 C15 -3.7(3) . .
O1 Eu1 O7 C15 -76.8(4) . .
O2 Eu1 O7 C15 -127.9(4) . .
Eu1 Eu1 O7 C15 113.8(3) 5_567 .
O9 C28 O8 Eu1 -69.1(8) . 5_577
C18 C28 O8 Eu1 114.3(5) . 5_577
O8 C28 O9 Eu1 50.8(9) . 1_565
C18 C28 O9 Eu1 -132.6(5) . 1_565
